data_4507451
loop_
_publ_author_name
'Siram, Raja Bhaskar Kanth'
'Karothu, Durga Prasad'
'Guru Row, Tayur N.'
'Patil, Satish'

_publ_section_title
;
 Unique Type II Halogen&#x00B7;&#x00B7;&#x00B7;Halogen Interactions in
 Pentafluorophenyl-Appended 2,2&#x2032;-Bithiazoles
;
_journal_issue 3
_journal_name_full 'Crystal Growth &amp; Design'
_journal_page_first 1045
_journal_paper_doi 10.1021/cg3012298
_journal_volume 13
_journal_year 2013
_chemical_compound_source 'see text'
_chemical_formula_moiety 'C18 Br2 F10 N2 S2'
_chemical_formula_sum 'C18 Br2 F10 N2 S2'
_chemical_formula_weight 658.14
_chemical_name_systematic ?
_space_group_IT_number 14
_symmetry_cell_setting monoclinic
_symmetry_Int_Tables_number 14
_symmetry_space_group_name_Hall '-P 2ybc'
_symmetry_space_group_name_H-M 'P 1 21/c 1'
_atom_sites_solution_primary direct
_atom_sites_solution_secondary difmap
_cell_angle_alpha 90
_cell_angle_beta 101.142(2)
_cell_angle_gamma 90
_cell_formula_units_Z 2
_cell_length_a 9.9430(5)
_cell_length_b 15.7223(7)
_cell_length_c 6.2495(3)
_cell_measurement_reflns_used 16046
_cell_measurement_temperature 110(1)
_cell_measurement_theta_max 27.0
_cell_measurement_theta_min 2.1
_cell_volume 958.55(8)
_computing_cell_refinement 'CrysAlisPro CCD (Oxford Diffraction, 2009)'
_computing_data_collection 'CrysAlisPro CCD (Oxford Diffraction, 2009)'
_computing_data_reduction 'CrysAlisPro RED (Oxford Diffraction, 2009)'
_computing_molecular_graphics 'Ortep-3 (Farrugia, 1997) and CAMERON (Watkin et al., 1993)'
_computing_publication_material 'WinGX (Farrugia, 1999)'
_computing_structure_refinement 'SHELXL97 (Sheldrick, 2008)'
_computing_structure_solution 'SHELXS97  (Sheldrick, 2008)'
_diffrn_ambient_temperature 110(1)
_diffrn_measured_fraction_theta_full 0.998
_diffrn_measured_fraction_theta_max 0.998
_diffrn_measurement_device_type 'Oxford Xcalibur,Eos(Nova) CCD detector'
_diffrn_measurement_method 'f\w scans'
_diffrn_radiation_monochromator graphite
_diffrn_radiation_probe x-ray
_diffrn_radiation_source 'Enhance (Mo) X-ray Source'
_diffrn_radiation_type MoK\a
_diffrn_radiation_wavelength 0.71073
_diffrn_reflns_av_R_equivalents 0.0293
_diffrn_reflns_av_sigmaI/netI 0.0166
_diffrn_reflns_limit_h_max 12
_diffrn_reflns_limit_h_min -12
_diffrn_reflns_limit_k_max 19
_diffrn_reflns_limit_k_min -20
_diffrn_reflns_limit_l_max 7
_diffrn_reflns_limit_l_min -7
_diffrn_reflns_number 16046
_diffrn_reflns_reduction_process
;
;
_diffrn_reflns_theta_full 26.99
_diffrn_reflns_theta_max 26.99
_diffrn_reflns_theta_min 2.09
_exptl_absorpt_coefficient_mu 4.554
_exptl_absorpt_correction_T_max 0.4628
_exptl_absorpt_correction_T_min 0.3420
_exptl_absorpt_correction_type multi-scan
_exptl_absorpt_process_details 'CrysAlis RED (Oxford Diffraction,2009)'
_exptl_crystal_colour colorless
_exptl_crystal_density_diffrn 2.280
_exptl_crystal_density_method 'Not Measured'
_exptl_crystal_description block
_exptl_crystal_F_000 628
_exptl_crystal_size_max 0.30
_exptl_crystal_size_mid 0.20
_exptl_crystal_size_min 0.20
_refine_diff_density_max 0.457
_refine_diff_density_min -0.307
_refine_diff_density_rms 0.064
_refine_ls_extinction_expression Fc^*^=kFc[1+0.001xFc^2^\l^3^/sin(2\q)]^-1/4^
_refine_ls_extinction_method SHELXL
_refine_ls_goodness_of_fit_ref 1.475
_refine_ls_matrix_type full
_refine_ls_number_parameters 155
_refine_ls_number_reflns 2081
_refine_ls_number_restraints 0
_refine_ls_restrained_S_all 1.475
_refine_ls_R_factor_all 0.0217
_refine_ls_R_factor_gt 0.0196
_refine_ls_shift/su_max 0.005
_refine_ls_shift/su_mean 0.000
_refine_ls_structure_factor_coef Fsqd
_refine_ls_weighting_details 'calc w=1/[\s^2^(Fo^2^)+(0.0257P)^2^+0.0000P] where P=(Fo^2^+2Fc^2^)/3'
_refine_ls_weighting_scheme calc
_refine_ls_wR_factor_gt 0.0538
_refine_ls_wR_factor_ref 0.0543
_reflns_number_gt 1961
_reflns_number_total 2081
_reflns_threshold_expression >2sigma(I)
_cod_data_source_file cg3012298_si_003.cif
_cod_data_source_block grk
_cod_depositor_comments
;
The following automatic conversions were performed:

'_symmetry_cell_setting' value 'Monoclinic' changed to 'monoclinic'
according to /home/saulius/struct/CIF-dictionaries/cif_core.dic
dictionary named 'cif_core.dic' version 2.4.2 from 2011-04-26.

Automatic conversion script
Id: cif_fix_values 1891 2012-01-12 08:04:46Z andrius 
;
_cod_original_sg_symbol_H-M 'P 21/c'
_cod_database_code 4507451

loop_
_symmetry_equiv_pos_site_id
_symmetry_equiv_pos_as_xyz
1 x,y,z
2 -x,1/2+y,1/2-z
3 -x,-y,-z
4 x,1/2-y,1/2+z

loop_
_atom_site_label
_atom_site_type_symbol
_atom_site_fract_x
_atom_site_fract_y
_atom_site_fract_z
_atom_site_U_iso_or_equiv
_atom_site_adp_type
_atom_site_occupancy
_atom_site_symmetry_multiplicity
_atom_site_calc_flag
Br1 Br 1.085720(17) 1.188322(11) 1.14160(3) 0.02059(9) Uani 1 1 d
S2 S 0.93537(4) 1.07851(3) 0.75233(7) 0.01638(11) Uani 1 1 d
F1 F 1.75364(10) 1.14462(7) 1.17005(19) 0.0254(3) Uani 1 1 d
F2 F 1.58856(11) 1.07088(7) 1.41925(17) 0.0257(2) Uani 1 1 d
F4 F 1.37830(11) 1.17336(7) 0.59273(17) 0.0223(2) Uani 1 1 d
F3 F 1.64708(11) 1.19571(6) 0.7600(2) 0.0267(3) Uani 1 1 d
F5 F 1.32362(10) 1.04231(7) 1.24906(16) 0.0218(2) Uani 1 1 d
N1 N 1.16445(14) 1.03750(9) 0.6440(2) 0.0154(3) Uani 1 1 d
C1 C 1.42831(18) 1.14538(10) 0.7952(3) 0.0167(3) Uani 1 1 d
C2 C 1.34224(17) 1.10705(10) 0.9164(3) 0.0148(3) Uani 1 1 d
C3 C 1.56618(18) 1.15785(11) 0.8796(3) 0.0189(4) Uani 1 1 d
C4 C 1.62063(17) 1.13228(11) 1.0892(3) 0.0185(4) Uani 1 1 d
C5 C 1.53728(18) 1.09528(11) 1.2155(3) 0.0183(4) Uani 1 1 d
C6 C 1.40067(17) 1.08230(10) 1.1268(3) 0.0164(3) Uani 1 1 d
C7 C 1.08587(17) 1.11684(10) 0.9035(3) 0.0151(3) Uani 1 1 d
C8 C 1.19657(17) 1.08910(10) 0.8240(3) 0.0140(3) Uani 1 1 d
C9 C 1.03254(18) 1.02648(10) 0.5913(3) 0.0154(3) Uani 1 1 d

loop_
_atom_site_aniso_label
_atom_site_aniso_U_11
_atom_site_aniso_U_22
_atom_site_aniso_U_33
_atom_site_aniso_U_23
_atom_site_aniso_U_13
_atom_site_aniso_U_12
Br1 0.01797(12) 0.02367(12) 0.02084(13) -0.00773(7) 0.00556(8) -0.00130(6)
S2 0.0118(2) 0.0191(2) 0.0185(2) -0.00261(16) 0.00350(16) -0.00114(15)
F1 0.0109(5) 0.0252(6) 0.0381(7) 0.0002(5) -0.0003(4) -0.0001(4)
F2 0.0183(5) 0.0382(6) 0.0189(5) 0.0035(5) -0.0003(4) 0.0060(5)
F4 0.0192(5) 0.0283(6) 0.0198(6) 0.0077(4) 0.0048(4) 0.0010(4)
F3 0.0177(5) 0.0267(6) 0.0383(7) 0.0107(5) 0.0116(5) -0.0025(4)
F5 0.0167(5) 0.0305(6) 0.0191(5) 0.0075(4) 0.0058(4) -0.0014(4)
N1 0.0156(7) 0.0159(7) 0.0150(7) 0.0003(5) 0.0035(6) -0.0015(6)
C1 0.0172(8) 0.0155(8) 0.0183(9) 0.0011(7) 0.0056(7) 0.0014(6)
C2 0.0126(8) 0.0127(7) 0.0198(8) -0.0024(6) 0.0045(6) -0.0003(6)
C3 0.0168(9) 0.0149(8) 0.0272(10) 0.0023(7) 0.0093(7) -0.0009(7)
C4 0.0113(8) 0.0167(8) 0.0274(10) -0.0043(7) 0.0031(7) 0.0007(6)
C5 0.0194(9) 0.0188(8) 0.0161(9) -0.0010(7) 0.0020(7) 0.0039(7)
C6 0.0158(8) 0.0164(8) 0.0183(9) 0.0002(6) 0.0070(7) 0.0000(7)
C7 0.0153(8) 0.0152(8) 0.0149(8) -0.0013(6) 0.0030(6) -0.0015(6)
C8 0.0142(8) 0.0142(8) 0.0137(8) 0.0015(6) 0.0032(6) -0.0010(6)
C9 0.0164(8) 0.0150(8) 0.0157(8) 0.0008(6) 0.0047(7) 0.0011(6)

loop_
_atom_type_symbol
_atom_type_description
_atom_type_scat_dispersion_real
_atom_type_scat_dispersion_imag
_atom_type_scat_source
C C 0.0033 0.0016 ' International Tables Vol C Tables 4.2.6.8 and 6.1.1.4'
Br Br -0.2901 2.4595 ' International Tables Vol C Tables 4.2.6.8 and 6.1.1.4'
F F 0.0171 0.0103 ' International Tables Vol C Tables 4.2.6.8 and 6.1.1.4'
N N 0.0061 0.0033 ' International Tables Vol C Tables 4.2.6.8 and 6.1.1.4'
S S 0.1246 0.1234 ' International Tables Vol C Tables 4.2.6.8 and 6.1.1.4'

loop_
_geom_angle_atom_site_label_1
_geom_angle_atom_site_label_2
_geom_angle_atom_site_label_3
_geom_angle
_geom_angle_site_symmetry_1
_geom_angle_site_symmetry_3
C7 S2 C9 87.76(8) . .
C9 N1 C8 110.48(14) . .
F4 C1 C3 118.19(16) . .
F4 C1 C2 120.19(15) . .
C3 C1 C2 121.60(17) . .
C1 C2 C6 116.78(15) . .
C1 C2 C8 122.09(16) . .
C6 C2 C8 121.06(15) . .
F3 C3 C4 119.50(16) . .
F3 C3 C1 120.52(16) . .
C4 C3 C1 119.97(16) . .
F1 C4 C3 119.75(16) . .
F1 C4 C5 120.34(17) . .
C3 C4 C5 119.90(16) . .
F2 C5 C4 120.47(16) . .
F2 C5 C6 120.44(16) . .
C4 C5 C6 119.08(17) . .
F5 C6 C5 117.87(15) . .
F5 C6 C2 119.47(15) . .
C5 C6 C2 122.64(16) . .
C8 C7 S2 111.46(12) . .
C8 C7 Br1 127.50(13) . .
S2 C7 Br1 121.04(9) . .
C7 C8 N1 114.27(15) . .
C7 C8 C2 126.51(15) . .
N1 C8 C2 119.19(14) . .
N1 C9 C9 123.20(19) . 3_776
N1 C9 S2 116.02(13) . .
C9 C9 S2 120.78(17) 3_776 .

loop_
_geom_bond_atom_site_label_1
_geom_bond_atom_site_label_2
_geom_bond_distance
_geom_bond_site_symmetry_2
Br1 C7 1.8648(16) .
S2 C7 1.7172(17) .
S2 C9 1.7297(17) .
F1 C4 1.3356(19) .
F2 C5 1.333(2) .
F4 C1 1.341(2) .
F3 C3 1.3386(19) .
F5 C6 1.3388(19) .
N1 C9 1.301(2) .
N1 C8 1.373(2) .
C1 C3 1.384(2) .
C1 C2 1.386(2) .
C2 C6 1.387(2) .
C2 C8 1.479(2) .
C3 C4 1.377(3) .
C4 C5 1.379(3) .
C5 C6 1.380(2) .
C7 C8 1.364(2) .
C9 C9 1.459(3) 3_776

loop_
_geom_torsion_atom_site_label_1
_geom_torsion_atom_site_label_2
_geom_torsion_atom_site_label_3
_geom_torsion_atom_site_label_4
_geom_torsion
_geom_torsion_site_symmetry_4
F4 C1 C2 C6 -177.97(14) .
C3 C1 C2 C6 0.4(2) .
F4 C1 C2 C8 5.0(2) .
C3 C1 C2 C8 -176.57(15) .
F4 C1 C3 F3 -1.0(2) .
C2 C1 C3 F3 -179.42(15) .
F4 C1 C3 C4 178.11(16) .
C2 C1 C3 C4 -0.3(3) .
F3 C3 C4 F1 -0.7(2) .
C1 C3 C4 F1 -179.85(15) .
F3 C3 C4 C5 178.27(15) .
C1 C3 C4 C5 -0.8(3) .
F1 C4 C5 F2 -0.5(3) .
C3 C4 C5 F2 -179.46(15) .
F1 C4 C5 C6 -179.17(15) .
C3 C4 C5 C6 1.8(3) .
F2 C5 C6 F5 -2.1(2) .
C4 C5 C6 F5 176.61(15) .
F2 C5 C6 C2 179.54(15) .
C4 C5 C6 C2 -1.8(3) .
C1 C2 C6 F5 -177.73(14) .
C8 C2 C6 F5 -0.7(2) .
C1 C2 C6 C5 0.6(2) .
C8 C2 C6 C5 177.64(15) .
C9 S2 C7 C8 0.39(13) .
C9 S2 C7 Br1 179.63(11) .
S2 C7 C8 N1 -0.08(19) .
Br1 C7 C8 N1 -179.26(12) .
S2 C7 C8 C2 -177.97(13) .
Br1 C7 C8 C2 2.9(3) .
C9 N1 C8 C7 -0.4(2) .
C9 N1 C8 C2 177.64(14) .
C1 C2 C8 C7 -123.05(19) .
C6 C2 C8 C7 60.1(2) .
C1 C2 C8 N1 59.2(2) .
C6 C2 C8 N1 -117.70(18) .
C8 N1 C9 C9 -178.99(19) 3_776
C8 N1 C9 S2 0.74(18) .
C7 S2 C9 N1 -0.67(14) .
C7 S2 C9 C9 179.07(19) 3_776
